data_7045123
loop_
_publ_author_name
'Gomez, G. E.'
'D'vries, R. F.'
'Lionello, D. F.'
'Aguirre-D\'iaz, L M'
'Spinosa, M.'
'Costa, C. S.'
'Fuertes, M. C.'
'Pizarro, R. A.'
'Kaczmarek, A. M.'
'Ellena, J.'
'Rozes, L.'
'Iglesias, M.'
'Van Deun, R.'
'Sanchez, C.'
'Monge, M. A.'
'Soler-Illia, G J A A'

_publ_section_title
;
 Exploring physical and chemical properties in new multifunctional
 indium-, bismuth-, and zinc-based 1D and 2D coordination polymers.
;
_journal_issue 6
_journal_name_full 'Dalton transactions (Cambridge, England : 2003)'
_journal_page_first 1808
_journal_page_last 1818
_journal_paper_doi 10.1039/c7dt04287f
_journal_volume 47
_journal_year 2018
_chemical_formula_moiety 'C4 H5 Cl In N O4'
_chemical_formula_sum 'C4 H5 Cl In N O4'
_chemical_formula_weight 281.36
_space_group_crystal_system orthorhombic
_space_group_IT_number 62
_space_group_name_Hall '-P 2ac 2n'
_space_group_name_H-M_alt 'P n m a'
_symmetry_space_group_name_Hall '-P 2ac 2n'
_symmetry_space_group_name_H-M 'P n m a'
_atom_sites_solution_hydrogens geom
_atom_sites_solution_primary heavy
_audit_creation_date 2016-12-06
_audit_creation_method
;
Olex2 1.2
(compiled 2016.11.30 svn.r3356 for OlexSys, GUI svn.r5269)
;
_audit_update_record
;
2017-07-10 deposited with the CCDC.
2017-12-20 downloaded from the CCDC.
;
_cell_angle_alpha 90
_cell_angle_beta 90
_cell_angle_gamma 90
_cell_formula_units_Z 2
_cell_length_a 13.5719(4)
_cell_length_b 8.7940(3)
_cell_length_c 6.0584(2)
_cell_measurement_reflns_used 2792
_cell_measurement_temperature 296(2)
_cell_measurement_theta_max 27.49
_cell_measurement_theta_min 3.00
_cell_volume 723.08(4)
_computing_cell_refinement 'SAINT v8.34A (Bruker, 2013)'
_computing_data_reduction 'SAINT v8.34A (Bruker, 2013)'
_computing_molecular_graphics 'Olex2 (Dolomanov et al., 2009)'
_computing_publication_material 'Olex2 (Dolomanov et al., 2009)'
_computing_structure_refinement 'ShelXL (Sheldrick, 2015)'
_computing_structure_solution 'ShelXS (Sheldrick, 2008)'
_diffrn_ambient_temperature 296.15
_diffrn_detector 'Bruker APEX2 area detector'
_diffrn_detector_area_resol_mean 7.9
_diffrn_detector_type 'CCD area detector'
_diffrn_measured_fraction_theta_full 0.996
_diffrn_measured_fraction_theta_max 0.994
_diffrn_measurement_device 'three-circle diffractometer'
_diffrn_measurement_device_type 'Bruker SMART APEX2 area detector'
_diffrn_measurement_method '\w and \f scans'
_diffrn_radiation_monochromator 'mirror optics'
_diffrn_radiation_probe x-ray
_diffrn_radiation_type MoK\a
_diffrn_radiation_wavelength 0.71073
_diffrn_reflns_av_R_equivalents 0.0161
_diffrn_reflns_av_unetI/netI 0.0144
_diffrn_reflns_Laue_measured_fraction_full 0.996
_diffrn_reflns_Laue_measured_fraction_max 0.994
_diffrn_reflns_limit_h_max 17
_diffrn_reflns_limit_h_min -17
_diffrn_reflns_limit_k_max 11
_diffrn_reflns_limit_k_min -11
_diffrn_reflns_limit_l_max 7
_diffrn_reflns_limit_l_min -7
_diffrn_reflns_number 3412
_diffrn_reflns_point_group_measured_fraction_full 0.996
_diffrn_reflns_point_group_measured_fraction_max 0.994
_diffrn_reflns_theta_full 26.000
_diffrn_reflns_theta_max 27.486
_diffrn_reflns_theta_min 3.002
_diffrn_source 'microfocus sealed X-ray tube'
_diffrn_source_type 'Incoatec I\ms'
_diffrn_standards_number 0
_exptl_absorpt_coefficient_mu 1.800
_exptl_absorpt_correction_T_max 0.7456
_exptl_absorpt_correction_T_min 0.6839
_exptl_absorpt_correction_type multi-scan
_exptl_absorpt_process_details
;
SADABS-2012/1 (Bruker,2012) was used for absorption correction.
wR2(int) was 0.0494 before and 0.0278 after correction.
The Ratio of minimum to maximum transmission is 0.9172.
The \l/2 correction factor is 0.0015.
;
_exptl_crystal_colour colourless
_exptl_crystal_colour_primary colourless
_exptl_crystal_density_diffrn 1.292
_exptl_crystal_description block
_exptl_crystal_F_000 268
_exptl_crystal_recrystallization_method Hydrothermal
_exptl_crystal_size_max 0.3
_exptl_crystal_size_mid 0.25
_exptl_crystal_size_min 0.24
_refine_diff_density_max 0.291
_refine_diff_density_min -0.189
_refine_diff_density_rms 0.036
_refine_ls_extinction_method none
_refine_ls_goodness_of_fit_ref 1.098
_refine_ls_hydrogen_treatment constr
_refine_ls_matrix_type full
_refine_ls_number_parameters 55
_refine_ls_number_reflns 878
_refine_ls_number_restraints 0
_refine_ls_restrained_S_all 1.098
_refine_ls_R_factor_all 0.0140
_refine_ls_R_factor_gt 0.0136
_refine_ls_shift/su_max 0.001
_refine_ls_shift/su_mean 0.000
_refine_ls_structure_factor_coef Fsqd
_refine_ls_weighting_details 'w=1/[\s^2^(Fo^2^)+(0.0194P)^2^+0.0812P] where P=(Fo^2^+2Fc^2^)/3'
_refine_ls_weighting_scheme calc
_refine_ls_wR_factor_gt 0.0358
_refine_ls_wR_factor_ref 0.0360
_reflns_Friedel_coverage 0.000
_reflns_number_gt 856
_reflns_number_total 878
_reflns_threshold_expression 'I > 2\s(I)'
_cod_data_source_file c7dt04287f2.cif
_cod_data_source_block InIDA1
_cod_depositor_comments 'Adding full bibliography for 7045123--7045126.cif.'
_cod_database_code 7045123
_shelx_space_group_comment
;
The symmetry employed for this shelxl refinement is uniquely defined
by the following loop, which should always be used as a source of
symmetry information in preference to the above space-group names.
They are only intended as comments.
;
_olex2_refinement_description
;
1. Fixed Uiso
 At 1.2 times of:
  All C(H,H) groups, All N(H) groups
2. Others
 Fixed Sof: In1(0.25) Cl1(0.25) O1(0.5) N1(0.25) H1(0.25) O2(0.5) C1(0.5)
 C2(0.5) H2A(0.5) H2B(0.5)
3.a Ternary CH refined with riding coordinates:
 N1(H1)
3.b Secondary CH2 refined with riding coordinates:
 C2(H2A,H2B)
;
_shelx_shelxl_version_number 2014/7
_olex2_submission_special_instructions 'No special instructions were received'

loop_
_space_group_symop_operation_xyz
'x, y, z'
'-x+1/2, -y, z+1/2'
'x+1/2, -y+1/2, -z+1/2'
'-x, y+1/2, -z'
'-x, -y, -z'
'x-1/2, y, -z-1/2'
'-x-1/2, y-1/2, z-1/2'
'x, -y-1/2, z'

loop_
_atom_site_label
_atom_site_type_symbol
_atom_site_fract_x
_atom_site_fract_y
_atom_site_fract_z
_atom_site_U_iso_or_equiv
_atom_site_adp_type
_atom_site_occupancy
_atom_site_site_symmetry_order
_atom_site_calc_flag
_atom_site_refinement_flags_posn
_atom_site_refinement_flags_adp
_atom_site_refinement_flags_occupancy
In1 In 0.81750(2) 0.2500 0.39217(3) 0.01443(7) Uani 0.5 2 d S T P
Cl1 Cl 0.97290(4) 0.2500 0.58275(11) 0.02681(15) Uani 0.5 2 d S T P
O1 O 0.75881(9) 0.43298(18) 0.5969(2) 0.0274(3) Uani 0.5 1 d . . .
N1 N 0.65177(14) 0.2500 0.3131(3) 0.0145(4) Uani 0.5 2 d S T P
H1 H 0.6436 0.2500 0.1523 0.017 Uiso 0.5 2 calc RS T P
O2 O 0.63318(9) 0.58982(16) 0.6481(2) 0.0272(3) Uani 0.5 1 d . . .
C1 C 0.67204(11) 0.4757(2) 0.5605(3) 0.0187(3) Uani 0.5 1 d . . .
C2 C 0.60672(12) 0.3905(2) 0.4026(3) 0.0179(4) Uani 0.5 1 d . . .
H2A H 0.5460 0.3639 0.4777 0.022 Uiso 0.5 1 calc R . .
H2B H 0.5899 0.4571 0.2806 0.022 Uiso 0.5 1 calc R . .

loop_
_atom_site_aniso_label
_atom_site_aniso_U_11
_atom_site_aniso_U_22
_atom_site_aniso_U_33
_atom_site_aniso_U_23
_atom_site_aniso_U_13
_atom_site_aniso_U_12
In1 0.01118(10) 0.01384(10) 0.01826(11) 0.000 -0.00014(5) 0.000
Cl1 0.0173(3) 0.0382(4) 0.0249(3) 0.000 -0.0058(2) 0.000
O1 0.0184(6) 0.0319(8) 0.0319(8) -0.0154(6) -0.0071(5) 0.0064(6)
N1 0.0139(8) 0.0142(9) 0.0154(9) 0.000 -0.0012(7) 0.000
O2 0.0221(6) 0.0234(7) 0.0362(7) -0.0147(6) -0.0040(5) 0.0045(5)
C1 0.0175(7) 0.0185(9) 0.0202(8) -0.0017(7) 0.0008(6) -0.0005(6)
C2 0.0141(7) 0.0151(8) 0.0246(9) -0.0022(7) -0.0008(6) 0.0021(6)

loop_
_atom_type_symbol
_atom_type_description
_atom_type_scat_dispersion_real
_atom_type_scat_dispersion_imag
_atom_type_scat_source
C C 0.0033 0.0016 'International Tables Vol C Tables 4.2.6.8 and 6.1.1.4'
H H 0.0000 0.0000 'International Tables Vol C Tables 4.2.6.8 and 6.1.1.4'
Cl Cl 0.1484 0.1585 'International Tables Vol C Tables 4.2.6.8 and 6.1.1.4'
In In -0.7276 1.3100 'International Tables Vol C Tables 4.2.6.8 and 6.1.1.4'
N N 0.0061 0.0033 'International Tables Vol C Tables 4.2.6.8 and 6.1.1.4'
O O 0.0106 0.0060 'International Tables Vol C Tables 4.2.6.8 and 6.1.1.4'

loop_
_geom_angle_atom_site_label_1
_geom_angle_atom_site_label_2
_geom_angle_atom_site_label_3
_geom_angle
_geom_angle_site_symmetry_1
_geom_angle_site_symmetry_3
O1 In1 Cl1 92.71(3) . .
O1 In1 Cl1 92.71(3) 8_565 .
O1 In1 O1 95.03(8) . 8_565
O1 In1 N1 76.20(5) 8_565 .
O1 In1 N1 76.20(5) . .
N1 In1 Cl1 163.33(5) . .
O2 In1 Cl1 93.28(4) 2_664 .
O2 In1 Cl1 93.28(4) 7_755 .
O2 In1 O1 171.13(5) 2_664 8_565
O2 In1 O1 171.13(5) 7_755 .
O2 In1 O1 91.22(6) 7_755 8_565
O2 In1 O1 91.22(6) 2_664 .
O2 In1 N1 99.28(5) 7_755 .
O2 In1 N1 99.28(5) 2_664 .
O2 In1 O2 81.91(8) 7_755 2_664
C1 O1 In1 117.59(12) . .
In1 N1 H1 108.5 . .
C2 N1 In1 109.12(10) 8_565 .
C2 N1 In1 109.12(10) . .
C2 N1 H1 108.5 . .
C2 N1 H1 108.5 8_565 .
C2 N1 C2 113.02(18) 8_565 .
C1 O2 In1 133.32(12) . 2_665
O1 C1 C2 121.04(17) . .
O2 C1 O1 124.08(17) . .
O2 C1 C2 114.89(15) . .
N1 C2 C1 113.89(14) . .
N1 C2 H2A 108.8 . .
N1 C2 H2B 108.8 . .
C1 C2 H2A 108.8 . .
C1 C2 H2B 108.8 . .
H2A C2 H2B 107.7 . .

loop_
_geom_bond_atom_site_label_1
_geom_bond_atom_site_label_2
_geom_bond_distance
_geom_bond_site_symmetry_2
In1 Cl1 2.4044(6) .
In1 O1 2.1820(13) .
In1 O1 2.1820(13) 8_565
In1 N1 2.2998(19) .
In1 O2 2.1491(13) 7_755
In1 O2 2.1491(13) 2_664
O1 C1 1.256(2) .
N1 H1 0.9800 .
N1 C2 1.481(2) .
N1 C2 1.481(2) 8_565
O2 In1 2.1491(13) 2_665
O2 C1 1.252(2) .
C1 C2 1.504(2) .
C2 H2A 0.9700 .
C2 H2B 0.9700 .

loop_
_geom_torsion_atom_site_label_1
_geom_torsion_atom_site_label_2
_geom_torsion_atom_site_label_3
_geom_torsion_atom_site_label_4
_geom_torsion
_geom_torsion_site_symmetry_1
In1 O1 C1 O2 -171.73(15) .
In1 O1 C1 C2 7.8(2) .
In1 N1 C2 C1 -13.06(18) .
In1 O2 C1 O1 -3.6(3) 2_665
In1 O2 C1 C2 176.78(12) 2_665
O1 C1 C2 N1 4.5(3) .
O2 C1 C2 N1 -175.94(16) .
C2 N1 C2 C1 108.54(17) 8_565
